data_7130451
loop_
_publ_author_name
'Ghosh, Pritam'
'Ruan, Guilin'
'Fridman, Natalia'
'Maayan, Galia'

_publ_section_title
;
 Amide Bond Hydrolysis of Peptoids
;
_journal_name_full 'Chemical Communications'
_journal_paper_doi 10.1039/D2CC02717H
_journal_year 2022
_chemical_formula_moiety 'C14 H16 Cl2 Cu N4 O10'
_chemical_formula_sum 'C14 H16 Cl2 Cu N4 O10'
_chemical_formula_weight 534.75
_chemical_name_common 'Galia85b (Pritam)'
_space_group_crystal_system triclinic
_space_group_IT_number 2
_space_group_name_Hall '-P 1'
_space_group_name_H-M_alt 'P -1'
_atom_sites_solution_hydrogens geom
_audit_creation_method SHELXL-2018/3
_audit_update_record
;
2022-04-29 deposited with the CCDC.	2022-08-02 downloaded from the CCDC.
;
_cell_angle_alpha 78.360(3)
_cell_angle_beta 87.561(3)
_cell_angle_gamma 83.315(3)
_cell_formula_units_Z 2
_cell_length_a 8.3536(11)
_cell_length_b 10.1478(13)
_cell_length_c 11.5065(15)
_cell_measurement_reflns_used 3347
_cell_measurement_temperature 200(2)
_cell_measurement_theta_max 25.184
_cell_measurement_theta_min 1.807
_cell_volume 948.7(2)
_computing_cell_refinement 'APEX2 v2010.7-0 (Bruker AXS)'
_computing_data_collection 'Bruker Instrument Service v2010.7.0.0'
_computing_data_reduction 'SAINT V7.68A (Bruker AXS, 2009)'
_computing_molecular_graphics 'Olex2 (Dolomanov et al., 2009)'
_computing_publication_material 'Olex2 (Dolomanov et al., 2009)'
_computing_structure_refinement 'SHELXL-2018/3 (Sheldrick, 2018)'
_computing_structure_solution 'SHELXT 2014/4 (Sheldrick, 2014)'
_diffrn_ambient_temperature 200(2)
_diffrn_detector_area_resol_mean 95
_diffrn_measured_fraction_theta_full 0.981
_diffrn_measured_fraction_theta_max 0.981
_diffrn_measurement_device_type 'APEX2 (Bruker AXS)'
_diffrn_measurement_method '\f and \w scans'
_diffrn_radiation_type MoK\a
_diffrn_radiation_wavelength 0.71073
_diffrn_reflns_av_R_equivalents 0.1194
_diffrn_reflns_av_unetI/netI 0.2017
_diffrn_reflns_Laue_measured_fraction_full 0.981
_diffrn_reflns_Laue_measured_fraction_max 0.981
_diffrn_reflns_limit_h_max 9
_diffrn_reflns_limit_h_min -9
_diffrn_reflns_limit_k_max 12
_diffrn_reflns_limit_k_min -12
_diffrn_reflns_limit_l_max 13
_diffrn_reflns_limit_l_min -13
_diffrn_reflns_number 7336
_diffrn_reflns_point_group_measured_fraction_full 0.981
_diffrn_reflns_point_group_measured_fraction_max 0.981
_diffrn_reflns_theta_full 25.184
_diffrn_reflns_theta_max 25.184
_diffrn_reflns_theta_min 1.807
_exptl_absorpt_coefficient_mu 1.499
_exptl_absorpt_correction_T_max 0.786
_exptl_absorpt_correction_T_min 0.754
_exptl_absorpt_correction_type multi-scan
_exptl_absorpt_process_details 'SADABS V2008/1 (Bruker AXS)'
_exptl_crystal_colour blue
_exptl_crystal_density_diffrn 1.872
_exptl_crystal_description block
_exptl_crystal_F_000 542
_exptl_crystal_size_max 0.180
_exptl_crystal_size_mid 0.150
_exptl_crystal_size_min 0.150
_refine_diff_density_max 1.164
_refine_diff_density_min -1.313
_refine_diff_density_rms 0.134
_refine_ls_extinction_method none
_refine_ls_goodness_of_fit_ref 0.986
_refine_ls_hydrogen_treatment constr
_refine_ls_matrix_type full
_refine_ls_number_parameters 280
_refine_ls_number_reflns 3347
_refine_ls_number_restraints 0
_refine_ls_restrained_S_all 0.986
_refine_ls_R_factor_all 0.0707
_refine_ls_R_factor_gt 0.0597
_refine_ls_shift/su_max 0.000
_refine_ls_shift/su_mean 0.000
_refine_ls_structure_factor_coef Fsqd
_refine_ls_weighting_details 'w=1/[\s^2^(Fo^2^)+(0.0126P)^2^] where P=(Fo^2^+2Fc^2^)/3'
_refine_ls_weighting_scheme calc
_refine_ls_wR_factor_gt 0.1205
_refine_ls_wR_factor_ref 0.1285
_reflns_Friedel_coverage 0.000
_reflns_number_gt 2696
_reflns_number_total 3347
_reflns_threshold_expression 'I > 2\s(I)'
_cod_data_source_file d2cc02717h2.cif
_cod_data_source_block Galia85b
_cod_database_code 7130451
_shelx_shelxl_version_number 2018/3
_shelx_space_group_comment
;
The symmetry employed for this shelxl refinement is uniquely defined
by the following loop, which should always be used as a source of
symmetry information in preference to the above space-group names.
They are only intended as comments.
;
_shelx_estimated_absorpt_t_min 0.774
_shelx_estimated_absorpt_t_max 0.806

loop_
_space_group_symop_operation_xyz
'x, y, z'
'-x, -y, -z'

loop_
_atom_site_label
_atom_site_type_symbol
_atom_site_fract_x
_atom_site_fract_y
_atom_site_fract_z
_atom_site_U_iso_or_equiv
_atom_site_adp_type
_atom_site_occupancy
_atom_site_site_symmetry_order
_atom_site_calc_flag
_atom_site_refinement_flags_posn
_atom_site_refinement_flags_adp
_atom_site_refinement_flags_occupancy
_atom_site_disorder_assembly
_atom_site_disorder_group
Cu1 Cu 0.38395(5) 0.29576(5) 0.22409(4) 0.0259(2) Uani 1 1 d . . . . .
Cl1 Cl 0.12411(11) 0.03733(11) 0.23117(9) 0.0323(3) Uani 1 1 d . . . . .
Cl2 Cl 0.53829(12) 0.60079(12) 0.27180(10) 0.0358(3) Uani 1 1 d . . . . .
O1 O 0.4084(3) 0.1635(3) 0.5125(2) 0.0325(7) Uani 1 1 d . . . . .
O2 O 0.5011(3) 0.2767(3) 0.0768(2) 0.0323(7) Uani 1 1 d . . . . .
O3 O -0.0048(5) 0.1340(5) 0.2558(4) 0.0756(14) Uani 1 1 d . . . . .
O4 O 0.2164(5) -0.0154(5) 0.3351(4) 0.0756(14) Uani 1 1 d . . . . .
O5 O 0.0620(6) -0.0683(5) 0.1911(4) 0.0719(14) Uani 1 1 d . . . . .
O6 O 0.2280(4) 0.1047(4) 0.1414(3) 0.0560(10) Uani 1 1 d . . . . .
O7 O 0.6149(5) 0.5724(4) 0.3846(3) 0.0529(10) Uani 1 1 d . . . . .
O8 O 0.6107(6) 0.7089(4) 0.1966(4) 0.0725(13) Uani 1 1 d . . . . .
O9 O 0.5668(4) 0.4822(3) 0.2199(3) 0.0412(8) Uani 1 1 d . . . . .
O10 O 0.3700(4) 0.6350(5) 0.2849(5) 0.0836(17) Uani 1 1 d . . . . .
N1 N 0.2246(4) 0.4420(4) 0.1504(3) 0.0251(7) Uani 1 1 d . . . . .
N2 N 0.2479(3) 0.3102(4) 0.3710(3) 0.0229(7) Uani 1 1 d . . . . .
N3 N 0.5282(4) 0.1302(4) 0.2937(3) 0.0269(8) Uani 1 1 d . . . . .
H3 H 0.457391 0.063430 0.338381 0.032 Uiso 1 1 calc R U . . .
N4 N 0.6489(5) 0.1306(4) -0.0161(4) 0.0477(11) Uani 1 1 d . . . . .
H4A H 0.636735 0.186438 -0.085174 0.057 Uiso 1 1 calc R U . . .
H4B H 0.705943 0.051210 -0.011528 0.057 Uiso 1 1 calc R U . . .
C1 C 0.2344(5) 0.5176(5) 0.0404(4) 0.0336(10) Uani 1 1 d . . . . .
H1 H 0.320647 0.495243 -0.011190 0.040 Uiso 1 1 calc R U . . .
C2 C 0.1217(5) 0.6271(5) 0.0004(4) 0.0380(11) Uani 1 1 d . . . . .
H2 H 0.130287 0.679241 -0.077612 0.046 Uiso 1 1 calc R U . . .
C3 C -0.0023(6) 0.6589(5) 0.0752(4) 0.0430(11) Uani 1 1 d . . . . .
H3A H -0.081102 0.733254 0.049320 0.052 Uiso 1 1 calc R U . . .
C4 C -0.0122(5) 0.5824(5) 0.1884(4) 0.0353(10) Uani 1 1 d . . . . .
H4 H -0.096807 0.604897 0.241167 0.042 Uiso 1 1 calc R U . . .
C5 C 0.1014(4) 0.4730(4) 0.2248(4) 0.0266(9) Uani 1 1 d . . . . .
C6 C 0.1046(4) 0.3869(4) 0.3427(3) 0.0255(9) Uani 1 1 d . . . . .
C7 C -0.0269(5) 0.3790(5) 0.4218(4) 0.0321(10) Uani 1 1 d . . . . .
H7 H -0.126823 0.431938 0.401169 0.039 Uiso 1 1 calc R U . . .
C8 C -0.0084(5) 0.2920(5) 0.5312(4) 0.0336(10) Uani 1 1 d . . . . .
H8 H -0.097621 0.282404 0.585037 0.040 Uiso 1 1 calc R U . . .
C9 C 0.1375(5) 0.2201(5) 0.5620(4) 0.0332(10) Uani 1 1 d . . . . .
H9 H 0.151610 0.162290 0.637687 0.040 Uiso 1 1 calc R U . . .
C10 C 0.2655(5) 0.2334(4) 0.4796(4) 0.0272(9) Uani 1 1 d . . . . .
C11 C 0.5546(4) 0.2273(5) 0.4676(4) 0.0321(10) Uani 1 1 d . . . . .
H11A H 0.625496 0.225964 0.534692 0.039 Uiso 1 1 calc R U . . .
H11B H 0.524118 0.322904 0.429269 0.039 Uiso 1 1 calc R U . . .
C12 C 0.6435(4) 0.1545(5) 0.3803(4) 0.0317(10) Uani 1 1 d . . . . .
H12A H 0.698183 0.066995 0.422107 0.038 Uiso 1 1 calc R U . . .
H12B H 0.726677 0.209170 0.337860 0.038 Uiso 1 1 calc R U . . .
C13 C 0.6102(5) 0.0683(5) 0.1959(4) 0.0336(10) Uani 1 1 d . . . . .
H13A H 0.566393 -0.017598 0.193537 0.040 Uiso 1 1 calc R U . . .
H13B H 0.727254 0.048147 0.210649 0.040 Uiso 1 1 calc R U . . .
C14 C 0.5827(5) 0.1654(4) 0.0791(4) 0.0299(9) Uani 1 1 d . . . . .

loop_
_atom_site_aniso_label
_atom_site_aniso_U_11
_atom_site_aniso_U_22
_atom_site_aniso_U_33
_atom_site_aniso_U_23
_atom_site_aniso_U_13
_atom_site_aniso_U_12
Cu1 0.0180(3) 0.0366(3) 0.0225(3) -0.0079(2) 0.00466(17) 0.0012(2)
Cl1 0.0220(5) 0.0396(6) 0.0372(5) -0.0122(5) 0.0069(4) -0.0060(4)
Cl2 0.0252(5) 0.0429(6) 0.0432(6) -0.0189(5) -0.0043(4) -0.0007(4)
O1 0.0247(14) 0.0401(18) 0.0272(14) 0.0030(14) 0.0041(11) 0.0009(13)
O2 0.0309(15) 0.0402(17) 0.0277(14) -0.0119(14) 0.0106(11) -0.0071(13)
O3 0.040(2) 0.091(3) 0.102(4) -0.047(3) 0.009(2) 0.014(2)
O4 0.059(2) 0.085(3) 0.073(3) 0.017(3) -0.019(2) -0.018(2)
O5 0.086(3) 0.076(3) 0.074(3) -0.046(3) 0.024(2) -0.049(3)
O6 0.0447(19) 0.071(3) 0.052(2) -0.005(2) 0.0144(16) -0.0257(19)
O7 0.054(2) 0.068(3) 0.0436(19) -0.0296(19) -0.0094(15) 0.0021(19)
O8 0.084(3) 0.052(3) 0.079(3) 0.001(2) -0.013(2) -0.018(2)
O9 0.0358(16) 0.046(2) 0.0481(19) -0.0262(17) 0.0070(13) -0.0060(15)
O10 0.0226(18) 0.110(4) 0.144(5) -0.092(4) -0.006(2) 0.005(2)
N1 0.0184(15) 0.0319(18) 0.0253(16) -0.0048(15) 0.0002(12) -0.0059(13)
N2 0.0148(14) 0.0338(19) 0.0219(15) -0.0100(15) 0.0040(11) -0.0042(13)
N3 0.0204(15) 0.0339(19) 0.0261(17) -0.0076(15) 0.0008(12) 0.0009(14)
N4 0.056(3) 0.050(3) 0.037(2) -0.017(2) 0.0120(19) 0.003(2)
C1 0.027(2) 0.044(3) 0.031(2) -0.006(2) -0.0003(16) -0.0104(19)
C2 0.038(2) 0.038(3) 0.038(2) 0.002(2) -0.0070(18) -0.018(2)
C3 0.039(2) 0.040(3) 0.050(3) -0.011(2) -0.015(2) 0.006(2)
C4 0.026(2) 0.040(3) 0.040(2) -0.011(2) -0.0037(16) -0.0011(19)
C5 0.0167(17) 0.035(2) 0.031(2) -0.0150(19) -0.0014(14) -0.0025(16)
C6 0.0150(17) 0.036(2) 0.029(2) -0.0124(19) 0.0022(14) -0.0056(16)
C7 0.0158(17) 0.044(3) 0.039(2) -0.017(2) 0.0064(16) -0.0024(17)
C8 0.028(2) 0.041(3) 0.035(2) -0.014(2) 0.0113(17) -0.0103(19)
C9 0.034(2) 0.040(2) 0.028(2) -0.011(2) 0.0103(17) -0.0079(19)
C10 0.0223(18) 0.033(2) 0.029(2) -0.0146(18) 0.0056(15) -0.0036(17)
C11 0.0190(18) 0.047(3) 0.031(2) -0.007(2) -0.0034(15) -0.0054(18)
C12 0.0193(18) 0.042(3) 0.032(2) -0.007(2) -0.0007(15) 0.0002(17)
C13 0.028(2) 0.039(2) 0.036(2) -0.018(2) 0.0067(16) 0.0035(18)
C14 0.0219(18) 0.036(2) 0.036(2) -0.015(2) 0.0116(16) -0.0117(18)

loop_
_atom_type_symbol
_atom_type_description
_atom_type_scat_dispersion_real
_atom_type_scat_dispersion_imag
_atom_type_scat_source
C C 0.0033 0.0016 'International Tables Vol C Tables 4.2.6.8 and 6.1.1.4'
H H 0.0000 0.0000 'International Tables Vol C Tables 4.2.6.8 and 6.1.1.4'
Cl Cl 0.1484 0.1585 'International Tables Vol C Tables 4.2.6.8 and 6.1.1.4'
Cu Cu 0.3201 1.2651 'International Tables Vol C Tables 4.2.6.8 and 6.1.1.4'
N N 0.0061 0.0033 'International Tables Vol C Tables 4.2.6.8 and 6.1.1.4'
O O 0.0106 0.0060 'International Tables Vol C Tables 4.2.6.8 and 6.1.1.4'

loop_
_geom_angle_atom_site_label_1
_geom_angle_atom_site_label_2
_geom_angle_atom_site_label_3
_geom_angle
_geom_angle_site_symmetry_1
_geom_angle_site_symmetry_3
_geom_angle_publ_flag
O2 Cu1 N1 95.52(13) . . ?
O2 Cu1 N3 83.85(12) . . ?
N1 Cu1 N3 172.62(14) . . ?
O2 Cu1 N2 175.44(13) . . ?
N1 Cu1 N2 82.67(13) . . ?
N3 Cu1 N2 97.41(13) . . ?
O5 Cl1 O4 110.2(3) . . ?
O5 Cl1 O3 109.9(3) . . ?
O4 Cl1 O3 110.1(3) . . ?
O5 Cl1 O6 110.0(3) . . ?
O4 Cl1 O6 108.1(3) . . ?
O3 Cl1 O6 108.5(3) . . ?
O10 Cl2 O8 111.0(3) . . ?
O10 Cl2 O7 110.8(3) . . ?
O8 Cl2 O7 108.3(3) . . ?
O10 Cl2 O9 109.4(2) . . ?
O8 Cl2 O9 108.7(2) . . ?
O7 Cl2 O9 108.6(2) . . ?
C10 O1 C11 117.3(3) . . ?
C14 O2 Cu1 115.2(3) . . ?
C1 N1 C5 119.6(3) . . ?
C1 N1 Cu1 126.3(3) . . ?
C5 N1 Cu1 113.8(3) . . ?
C10 N2 C6 119.0(3) . . ?
C10 N2 Cu1 128.0(2) . . ?
C6 N2 Cu1 111.0(2) . . ?
C12 N3 C13 112.8(3) . . ?
C12 N3 Cu1 113.4(3) . . ?
C13 N3 Cu1 109.5(2) . . ?
C12 N3 H3 106.9 . . ?
C13 N3 H3 106.9 . . ?
Cu1 N3 H3 106.9 . . ?
C14 N4 H4A 120.0 . . ?
C14 N4 H4B 120.0 . . ?
H4A N4 H4B 120.0 . . ?
N1 C1 C2 121.7(4) . . ?
N1 C1 H1 119.2 . . ?
C2 C1 H1 119.2 . . ?
C3 C2 C1 118.9(4) . . ?
C3 C2 H2 120.6 . . ?
C1 C2 H2 120.6 . . ?
C2 C3 C4 119.7(4) . . ?
C2 C3 H3A 120.1 . . ?
C4 C3 H3A 120.1 . . ?
C3 C4 C5 119.8(4) . . ?
C3 C4 H4 120.1 . . ?
C5 C4 H4 120.1 . . ?
N1 C5 C4 120.3(4) . . ?
N1 C5 C6 115.2(3) . . ?
C4 C5 C6 124.5(3) . . ?
N2 C6 C7 121.2(4) . . ?
N2 C6 C5 114.6(3) . . ?
C7 C6 C5 124.2(4) . . ?
C8 C7 C6 118.5(4) . . ?
C8 C7 H7 120.8 . . ?
C6 C7 H7 120.8 . . ?
C9 C8 C7 120.4(3) . . ?
C9 C8 H8 119.8 . . ?
C7 C8 H8 119.8 . . ?
C8 C9 C10 118.5(4) . . ?
C8 C9 H9 120.7 . . ?
C10 C9 H9 120.7 . . ?
N2 C10 O1 120.3(3) . . ?
N2 C10 C9 122.1(4) . . ?
O1 C10 C9 117.5(4) . . ?
O1 C11 C12 110.7(4) . . ?
O1 C11 H11A 109.5 . . ?
C12 C11 H11A 109.5 . . ?
O1 C11 H11B 109.5 . . ?
C12 C11 H11B 109.5 . . ?
H11A C11 H11B 108.1 . . ?
C11 C12 N3 109.4(3) . . ?
C11 C12 H12A 109.8 . . ?
N3 C12 H12A 109.8 . . ?
C11 C12 H12B 109.8 . . ?
N3 C12 H12B 109.8 . . ?
H12A C12 H12B 108.2 . . ?
N3 C13 C14 109.4(3) . . ?
N3 C13 H13A 109.8 . . ?
C14 C13 H13A 109.8 . . ?
N3 C13 H13B 109.8 . . ?
C14 C13 H13B 109.8 . . ?
H13A C13 H13B 108.2 . . ?
O2 C14 N4 122.2(4) . . ?
O2 C14 C13 119.5(3) . . ?
N4 C14 C13 118.3(4) . . ?

loop_
_geom_bond_atom_site_label_1
_geom_bond_atom_site_label_2
_geom_bond_distance
_geom_bond_site_symmetry_2
_geom_bond_publ_flag
Cu1 O2 1.953(3) . ?
Cu1 N1 1.955(3) . ?
Cu1 N3 1.996(3) . ?
Cu1 N2 2.017(3) . ?
Cl1 O5 1.407(4) . ?
Cl1 O4 1.427(4) . ?
Cl1 O3 1.429(4) . ?
Cl1 O6 1.437(3) . ?
Cl2 O10 1.418(4) . ?
Cl2 O8 1.430(4) . ?
Cl2 O7 1.433(4) . ?
Cl2 O9 1.440(3) . ?
O1 C10 1.344(5) . ?
O1 C11 1.474(5) . ?
O2 C14 1.245(5) . ?
N1 C1 1.346(5) . ?
N1 C5 1.360(5) . ?
N2 C10 1.337(5) . ?
N2 C6 1.364(5) . ?
N3 C12 1.488(5) . ?
N3 C13 1.500(5) . ?
N3 H3 1.0000 . ?
N4 C14 1.300(5) . ?
N4 H4A 0.8800 . ?
N4 H4B 0.8800 . ?
C1 C2 1.385(6) . ?
C1 H1 0.9500 . ?
C2 C3 1.370(7) . ?
C2 H2 0.9500 . ?
C3 C4 1.379(7) . ?
C3 H3A 0.9500 . ?
C4 C5 1.382(6) . ?
C4 H4 0.9500 . ?
C5 C6 1.457(6) . ?
C6 C7 1.395(5) . ?
C7 C8 1.387(6) . ?
C7 H7 0.9500 . ?
C8 C9 1.367(6) . ?
C8 H8 0.9500 . ?
C9 C10 1.398(5) . ?
C9 H9 0.9500 . ?
C11 C12 1.488(5) . ?
C11 H11A 0.9900 . ?
C11 H11B 0.9900 . ?
C12 H12A 0.9900 . ?
C12 H12B 0.9900 . ?
C13 C14 1.506(6) . ?
C13 H13A 0.9900 . ?
C13 H13B 0.9900 . ?
